data_9011310
loop_
_publ_author_name
'Bindi, L.'
'Evain, M.'
'Menchetti, S.'

_publ_section_title
;
 Temperature dependence of the silver distribution in the
 crystal structure of natural pearcite, (Ag,Cu)16(As,Sb)2S11
 Sample: T = 300 K
;
_journal_issue 2
_journal_name_full 'Acta Crystallographica, Section B'
_journal_page_first 212
_journal_page_last 219
_journal_paper_doi 10.1107/S010876810600108X
_journal_volume 62
_journal_year 2006
_chemical_compound_source 'Clara mine, Black Forest, Germany'
_chemical_formula_sum 'Ag13.032 As1.18 Cu2.968 S11 Sb0.82'
_chemical_name_mineral Pearceite
_space_group_IT_number 164
_symmetry_space_group_name_Hall '-P 3 2"'
_symmetry_space_group_name_H-M 'P -3 m 1'
_cell_angle_alpha 90
_cell_angle_beta 90
_cell_angle_gamma 120
_cell_length_a 7.3876
_cell_length_b 7.3876
_cell_length_c 11.8882
_cell_formula_units_Z 1
_cell_volume 561.893
_database_code_amcsd 0009935
_diffrn_ambient_temperature 300
_exptl_crystal_density_diffrn 6.310
_cod_original_formula_sum '(As1.18 Sb.82) Ag13.032 Cu2.968 S11'
_cod_database_code 9011310

loop_
_space_group_symop_operation_xyz
x,y,z
-y,-x,z
y,-x+y,-z
-x,-x+y,-z
-x+y,-x,z
-x+y,y,z
-x,-y,-z
y,x,-z
-y,x-y,z
x,x-y,z
x-y,x,-z
x-y,-y,-z

loop_
_atom_site_aniso_label
_atom_site_aniso_U_11
_atom_site_aniso_U_22
_atom_site_aniso_U_33
_atom_site_aniso_U_12
_atom_site_aniso_U_13
_atom_site_aniso_U_23
As 0.02420 0.02420 0.02110 0.01210 0.00000 0.00000
Sb 0.02420 0.02420 0.02110 0.01210 0.00000 0.00000
Ag1 0.06760 0.04040 0.05960 0.03380 -0.00210 -0.00110
Cu1 0.06760 0.04040 0.05960 0.03380 -0.00210 -0.00110
Ag2 0.03880 0.62000 0.04470 -0.08200 0.00640 -0.01800
Ag3 0.19400 0.11000 0.04900 0.07200 -0.02870 0.00020
Cu2 0.03500 0.03500 0.01480 0.01750 0.00000 0.00000
S1 0.03240 0.03240 0.01540 0.01620 0.00000 0.00000
S2 0.02190 0.02510 0.03250 0.01090 0.00090 0.00045
S3 0.04370 0.04370 0.04110 0.02190 0.00000 0.00000
S4 0.15700 0.15700 0.02800 0.07870 0.00000 0.00000

loop_
_atom_site_label
_atom_site_fract_x
_atom_site_fract_y
_atom_site_fract_z
_atom_site_occupancy
_atom_site_U_iso_or_equiv
As 0.33333 0.66667 0.40748 0.59000 0.02317
Sb 0.33333 0.66667 0.40748 0.41000 0.02317
Ag1 0.30090 0.15043 0.38526 0.67200 0.05280
Cu1 0.30090 0.15043 0.38526 0.32800 0.05280
Ag2 0.35660 0.24000 0.12330 0.36600 0.34500
Ag3 0.29210 0.38080 0.11740 0.38400 0.11900
Cu2 0.00000 0.00000 0.00000 1.00000 0.02820
S1 0.00000 0.00000 0.18164 1.00000 0.02670
S2 0.01656 0.50828 0.31324 1.00000 0.02690
S3 0.66667 0.33333 0.01740 1.00000 0.04280
S4 0.00000 0.00000 0.50000 1.00000 0.11400

loop_
_cod_related_entry_id
_cod_related_entry_database
_cod_related_entry_code
1 AMCSD 0009935
